data_4076967
loop_
_publ_author_name
'Shiu, Kom-Bei'
'Lee, Hong-Chan'
'Lee, Gene-Hsiang'
'Wang, Yu'

_publ_contact_author 'Kom-Bei Shiu'
_publ_section_title
;
 Synthesis, Structures, and Solvent-Occlusion Properties of a Molecular
 Loop and a Molecular Square Using Tetracarbonyl- and Diphosphine-Ligated
 Diruthenium(I) as Building Blocks and Dicarboxylates as Linkers
;
_journal_issue 19
_journal_name_full Organometallics
_journal_page_first 4013
_journal_paper_doi 10.1021/om020360q
_journal_volume 21
_journal_year 2002
_chemical_formula_sum 'C26 H36 O16 P4 Ru4'
_chemical_formula_weight 1132.71
_chemical_name_systematic
; 
 ? 
;
_space_group_IT_number 2
_symmetry_cell_setting triclinic
_symmetry_space_group_name_Hall '-P 1'
_symmetry_space_group_name_H-M 'P -1'
_atom_sites_solution_hydrogens geom
_atom_sites_solution_primary direct
_atom_sites_solution_secondary difmap
_audit_creation_method SHELXL-97
_cell_angle_alpha 87.9230(5)
_cell_angle_beta 80.9637(6)
_cell_angle_gamma 87.5714(5)
_cell_formula_units_Z 2
_cell_length_a 9.7864(1)
_cell_length_b 14.4313(2)
_cell_length_c 14.6391(2)
_cell_measurement_reflns_used all
_cell_measurement_temperature 150(1)
_cell_measurement_theta_max 27.50
_cell_measurement_theta_min 1.41
_cell_volume 2039.08(4)
_computing_cell_refinement DENZO-SMN
_computing_data_collection 'NONIUS COLLECT'
_computing_data_reduction DENZO-SMN
_computing_molecular_graphics SHELXTL
_computing_publication_material SHELXTL
_computing_structure_refinement 'SHELXL-97 (Sheldrick, 1997)'
_computing_structure_solution 'SHELXS-97 (Sheldrick, 1990)'
_diffrn_ambient_temperature 150(1)
_diffrn_measured_fraction_theta_full 0.997
_diffrn_measured_fraction_theta_max 0.997
_diffrn_measurement_device_type 'NONIUS KappaCCD'
_diffrn_measurement_method 'phi and omega scans'
_diffrn_radiation_monochromator graphite
_diffrn_radiation_source 'fine-focus sealed tube'
_diffrn_radiation_type MoK\a
_diffrn_radiation_wavelength 0.71073
_diffrn_reflns_av_R_equivalents 0.0608
_diffrn_reflns_av_sigmaI/netI 0.0453
_diffrn_reflns_limit_h_max 12
_diffrn_reflns_limit_h_min -12
_diffrn_reflns_limit_k_max 18
_diffrn_reflns_limit_k_min -18
_diffrn_reflns_limit_l_max 18
_diffrn_reflns_limit_l_min -19
_diffrn_reflns_number 40539
_diffrn_reflns_theta_full 27.50
_diffrn_reflns_theta_max 27.50
_diffrn_reflns_theta_min 1.41
_diffrn_standards_decay_% 0
_exptl_absorpt_coefficient_mu 1.671
_exptl_absorpt_correction_T_max 0.911
_exptl_absorpt_correction_T_min 0.683
_exptl_absorpt_correction_type multi-scan
_exptl_crystal_colour plate
_exptl_crystal_density_diffrn 1.845
_exptl_crystal_density_meas ?
_exptl_crystal_density_method 'not measured'
_exptl_crystal_description 'orange- yellow'
_exptl_crystal_F_000 1112
_exptl_crystal_size_max 0.32
_exptl_crystal_size_mid 0.25
_exptl_crystal_size_min 0.05
_refine_diff_density_max 1.204
_refine_diff_density_min -1.164
_refine_diff_density_rms 0.236
_refine_ls_extinction_coef 0.0054(3)
_refine_ls_extinction_expression Fc^*^=kFc[1+0.001xFc^2^\l^3^/sin(2\q)]^-1/4^
_refine_ls_extinction_method SHELXL
_refine_ls_goodness_of_fit_ref 1.165
_refine_ls_hydrogen_treatment mixed
_refine_ls_matrix_type full
_refine_ls_number_parameters 452
_refine_ls_number_reflns 9330
_refine_ls_number_restraints 0
_refine_ls_restrained_S_all 1.165
_refine_ls_R_factor_all 0.0548
_refine_ls_R_factor_gt 0.0414
_refine_ls_shift/su_max 0.002
_refine_ls_shift/su_mean 0.000
_refine_ls_structure_factor_coef Fsqd
_refine_ls_weighting_details 'calc w=1/[\s^2^(Fo^2^)+(0.0462P)^2^+7.6891P] where P=(Fo^2^+2Fc^2^)/3'
_refine_ls_weighting_scheme calc
_refine_ls_wR_factor_gt 0.1082
_refine_ls_wR_factor_ref 0.1189
_reflns_number_gt 7854
_reflns_number_total 9330
_reflns_threshold_expression >2sigma(I)
_cod_data_source_file om020360q.cif
_cod_data_source_block compound(1)
_cod_depositor_comments
;
The following automatic conversions were performed:

'_symmetry_cell_setting' value 'Triclinic' changed to 'triclinic'
according to /home/saulius/struct/CIF-dictionaries/cif_core.dic
dictionary named 'cif_core.dic' version 2.4.1 from 2010-06-29.

Automatic conversion script
Id: cif_fix_values 1715 2011-07-08 13:25:40Z adriana 

The following automatic conversions were performed:

'_exptl_crystal_density_meas' value 'not_measured' was changed to '?'
- the value is perceived as not measured.

Automatic conversion script
Id: cif_fix_values 3008 2015-01-20 13:52:24Z robertas 

The following automatic conversions were performed:
data name '_pub_contact_author' replaced with '_publ_contact_author'
as specified in the replacement file
'/home/antanas/src/cod-tools/trunk/data/replacement-values/replacement_tags.lst'.

Automatic conversion script
Id: cif_correct_tags 4998 2017-03-02 13:24:31Z antanas 
;
_cod_original_sg_symbol_H-M P-1
_cod_database_code 4076967

loop_
_symmetry_equiv_pos_as_xyz
'x, y, z'
'-x, -y, -z'

loop_
_atom_site_label
_atom_site_type_symbol
_atom_site_fract_x
_atom_site_fract_y
_atom_site_fract_z
_atom_site_U_iso_or_equiv
_atom_site_adp_type
_atom_site_occupancy
_atom_site_symmetry_multiplicity
_atom_site_calc_flag
_atom_site_refinement_flags
Ru1 Ru 0.22492(4) 0.37610(3) 0.63361(3) 0.01942(11) Uani 1 1 d .
Ru2 Ru 0.40496(4) 0.26439(3) 0.52204(3) 0.01955(11) Uani 1 1 d .
Ru3 Ru 0.34772(4) 0.22837(2) 1.03295(3) 0.02000(11) Uani 1 1 d .
Ru4 Ru 0.19665(4) 0.09756(3) 1.13783(3) 0.02062(11) Uani 1 1 d .
P1 P 0.08285(14) 0.49463(9) 0.71441(10) 0.0254(3) Uani 1 1 d .
P2 P 0.58344(14) 0.20183(9) 0.40948(10) 0.0255(3) Uani 1 1 d .
P3 P 0.51573(14) 0.31382(9) 0.93327(9) 0.0245(3) Uani 1 1 d .
P4 P 0.10766(14) -0.03774(9) 1.21994(9) 0.0253(3) Uani 1 1 d .
C1 C 0.2148(5) 0.2913(4) 0.7311(4) 0.0270(11) Uani 1 1 d .
C2 C 0.0725(6) 0.3243(4) 0.5999(4) 0.0286(11) Uani 1 1 d .
C3 C 0.4338(5) 0.1788(3) 0.6139(4) 0.0252(10) Uani 1 1 d .
C4 C 0.2727(6) 0.1862(4) 0.4945(4) 0.0309(12) Uani 1 1 d .
C5 C 0.3274(5) 0.4494(3) 0.4415(3) 0.0186(9) Uani 1 1 d .
C6 C 0.3512(5) 0.5266(3) 0.3666(3) 0.0212(10) Uani 1 1 d .
C7 C 0.5253(5) 0.4172(3) 0.6177(3) 0.0197(9) Uani 1 1 d .
C8 C -0.0590(6) 0.4503(5) 0.7973(4) 0.0419(15) Uani 1 1 d .
H8A H -0.1131 0.5022 0.8279 0.063 Uiso 1 1 calc R
H8B H -0.0218 0.4101 0.8436 0.063 Uiso 1 1 calc R
H8C H -0.1187 0.4145 0.7650 0.063 Uiso 1 1 calc R
C9 C 0.1606(8) 0.5742(5) 0.7818(6) 0.0550(19) Uani 1 1 d .
H9A H 0.0894 0.6184 0.8107 0.083 Uiso 1 1 calc R
H9B H 0.2325 0.6079 0.7414 0.083 Uiso 1 1 calc R
H9C H 0.2020 0.5394 0.8300 0.083 Uiso 1 1 calc R
C10 C -0.0060(6) 0.5682(4) 0.6373(4) 0.0360(13) Uani 1 1 d .
H10A H -0.0631 0.6158 0.6731 0.054 Uiso 1 1 calc R
H10B H -0.0652 0.5304 0.6067 0.054 Uiso 1 1 calc R
H10C H 0.0623 0.5981 0.5906 0.054 Uiso 1 1 calc R
C11 C 0.5973(8) 0.0768(4) 0.4069(6) 0.057(2) Uani 1 1 d .
H11A H 0.6733 0.0578 0.3586 0.086 Uiso 1 1 calc R
H11B H 0.5104 0.0530 0.3937 0.086 Uiso 1 1 calc R
H11C H 0.6157 0.0517 0.4671 0.086 Uiso 1 1 calc R
C12 C 0.5653(7) 0.2343(5) 0.2912(4) 0.0477(16) Uani 1 1 d .
H12A H 0.6422 0.2060 0.2490 0.072 Uiso 1 1 calc R
H12B H 0.5665 0.3020 0.2831 0.072 Uiso 1 1 calc R
H12C H 0.4774 0.2124 0.2776 0.072 Uiso 1 1 calc R
C13 C 0.7541(6) 0.2353(5) 0.4209(5) 0.0482(17) Uani 1 1 d .
H13A H 0.8215 0.2068 0.3723 0.072 Uiso 1 1 calc R
H13B H 0.7753 0.2143 0.4817 0.072 Uiso 1 1 calc R
H13C H 0.7587 0.3030 0.4148 0.072 Uiso 1 1 calc R
C14 C 0.3363(6) 0.3134(4) 1.1254(4) 0.0288(11) Uani 1 1 d .
C15 C 0.1941(6) 0.2896(4) 0.9972(4) 0.0281(11) Uani 1 1 d .
C16 C 0.1690(6) 0.1705(4) 1.2400(4) 0.0316(12) Uani 1 1 d .
C17 C 0.0279(6) 0.1441(4) 1.1127(4) 0.0319(12) Uani 1 1 d .
C18 C 0.3192(5) 0.0465(3) 0.9441(3) 0.0205(9) Uani 1 1 d .
C19 C 0.3583(5) -0.0220(3) 0.8669(3) 0.0194(9) Uani 1 1 d .
C20 C 0.5087(5) 0.0766(3) 1.1205(3) 0.0194(9) Uani 1 1 d .
C21 C 0.4605(8) 0.4300(4) 0.8995(4) 0.0408(15) Uani 1 1 d .
H21A H 0.5367 0.4593 0.8587 0.061 Uiso 1 1 calc R
H21B H 0.4338 0.4669 0.9548 0.061 Uiso 1 1 calc R
H21C H 0.3810 0.4265 0.8666 0.061 Uiso 1 1 calc R
C22 C 0.5794(7) 0.2631(4) 0.8226(4) 0.0386(14) Uani 1 1 d .
H22A H 0.6477 0.3034 0.7869 0.058 Uiso 1 1 calc R
H22B H 0.5020 0.2566 0.7884 0.058 Uiso 1 1 calc R
H22C H 0.6228 0.2019 0.8326 0.058 Uiso 1 1 calc R
C23 C 0.6701(6) 0.3307(4) 0.9850(4) 0.0353(13) Uani 1 1 d .
H23A H 0.7363 0.3662 0.9416 0.053 Uiso 1 1 calc R
H23B H 0.7126 0.2703 0.9991 0.053 Uiso 1 1 calc R
H23C H 0.6446 0.3649 1.0422 0.053 Uiso 1 1 calc R
C24 C -0.0654(6) -0.0266(5) 1.2848(4) 0.0394(14) Uani 1 1 d .
H24A H -0.0910 -0.0862 1.3156 0.059 Uiso 1 1 calc R
H24B H -0.1309 -0.0084 1.2425 0.059 Uiso 1 1 calc R
H24C H -0.0679 0.0208 1.3313 0.059 Uiso 1 1 calc R
C25 C 0.2075(6) -0.0799(4) 1.3091(4) 0.0362(13) Uani 1 1 d .
H25A H 0.1656 -0.1355 1.3401 0.054 Uiso 1 1 calc R
H25B H 0.2078 -0.0317 1.3544 0.054 Uiso 1 1 calc R
H25C H 0.3028 -0.0953 1.2806 0.054 Uiso 1 1 calc R
C26 C 0.0958(7) -0.1365(4) 1.1483(5) 0.0400(14) Uani 1 1 d .
H26A H 0.0584 -0.1889 1.1875 0.060 Uiso 1 1 calc R
H26B H 0.1881 -0.1540 1.1159 0.060 Uiso 1 1 calc R
H26C H 0.0344 -0.1198 1.1030 0.060 Uiso 1 1 calc R
O1 O 0.2071(5) 0.2376(3) 0.7919(3) 0.0401(10) Uani 1 1 d .
O2 O -0.0259(4) 0.2928(3) 0.5818(3) 0.0445(11) Uani 1 1 d .
O3 O 0.4528(5) 0.1241(3) 0.6705(3) 0.0360(9) Uani 1 1 d .
O4 O 0.1937(5) 0.1333(3) 0.4819(3) 0.0455(11) Uani 1 1 d .
O5 O 0.2554(4) 0.4707(2) 0.5168(2) 0.0238(7) Uani 1 1 d .
O6 O 0.3815(4) 0.3712(2) 0.4208(2) 0.0262(8) Uani 1 1 d .
O7 O 0.4095(3) 0.4360(2) 0.6643(2) 0.0235(7) Uani 1 1 d .
O8 O 0.5521(4) 0.3549(2) 0.5583(3) 0.0257(7) Uani 1 1 d .
O9 O 0.3287(5) 0.3695(3) 1.1800(3) 0.0406(10) Uani 1 1 d .
O10 O 0.0993(5) 0.3311(3) 0.9781(3) 0.0482(11) Uani 1 1 d .
O11 O 0.1489(6) 0.2166(3) 1.3036(3) 0.0523(13) Uani 1 1 d .
O12 O -0.0778(4) 0.1740(3) 1.0990(4) 0.0514(12) Uani 1 1 d .
O13 O 0.3679(4) 0.1257(2) 0.9307(2) 0.0252(7) Uani 1 1 d .
O14 O 0.2413(4) 0.0183(2) 1.0157(3) 0.0312(8) Uani 1 1 d .
O15 O 0.5206(4) 0.1506(2) 1.0735(2) 0.0245(7) Uani 1 1 d .
O16 O 0.3959(4) 0.0432(2) 1.1597(3) 0.0284(8) Uani 1 1 d .

loop_
_atom_site_aniso_label
_atom_site_aniso_U_11
_atom_site_aniso_U_22
_atom_site_aniso_U_33
_atom_site_aniso_U_23
_atom_site_aniso_U_13
_atom_site_aniso_U_12
Ru1 0.01909(19) 0.0201(2) 0.0190(2) 0.00082(14) -0.00262(15) -0.00272(14)
Ru2 0.0231(2) 0.01573(19) 0.0202(2) -0.00074(14) -0.00398(15) -0.00266(14)
Ru3 0.0248(2) 0.01486(19) 0.0204(2) -0.00091(14) -0.00420(15) 0.00127(14)
Ru4 0.0198(2) 0.0205(2) 0.0209(2) -0.00162(15) -0.00124(15) 0.00030(14)
P1 0.0215(6) 0.0265(7) 0.0272(7) -0.0006(5) -0.0009(5) 0.0011(5)
P2 0.0265(7) 0.0213(6) 0.0279(7) -0.0045(5) -0.0003(5) -0.0023(5)
P3 0.0326(7) 0.0177(6) 0.0227(6) -0.0002(5) -0.0031(5) -0.0024(5)
P4 0.0222(6) 0.0254(7) 0.0269(7) -0.0001(5) 0.0007(5) -0.0018(5)
C1 0.019(2) 0.034(3) 0.029(3) -0.002(2) -0.004(2) -0.002(2)
C2 0.030(3) 0.028(3) 0.028(3) 0.005(2) -0.003(2) -0.001(2)
C3 0.030(3) 0.021(2) 0.025(3) -0.008(2) -0.004(2) -0.002(2)
C4 0.038(3) 0.031(3) 0.025(3) -0.001(2) -0.008(2) -0.002(2)
C5 0.020(2) 0.017(2) 0.021(2) 0.0027(17) -0.0082(19) -0.0041(17)
C6 0.023(2) 0.022(2) 0.021(2) 0.0045(18) -0.0073(19) -0.0070(18)
C7 0.024(2) 0.017(2) 0.018(2) 0.0013(17) -0.0026(19) -0.0025(18)
C8 0.033(3) 0.045(4) 0.041(3) 0.009(3) 0.008(3) 0.008(3)
C9 0.055(4) 0.045(4) 0.071(5) -0.026(4) -0.024(4) 0.004(3)
C10 0.035(3) 0.028(3) 0.045(3) 0.006(2) -0.007(3) 0.002(2)
C11 0.059(4) 0.024(3) 0.077(5) -0.012(3) 0.024(4) 0.000(3)
C12 0.048(4) 0.067(5) 0.027(3) -0.008(3) -0.002(3) 0.003(3)
C13 0.029(3) 0.068(5) 0.047(4) -0.013(3) -0.002(3) -0.009(3)
C14 0.033(3) 0.024(3) 0.031(3) 0.002(2) -0.009(2) -0.002(2)
C15 0.037(3) 0.024(3) 0.023(3) -0.003(2) -0.007(2) 0.001(2)
C16 0.040(3) 0.026(3) 0.027(3) 0.002(2) -0.001(2) -0.001(2)
C17 0.031(3) 0.030(3) 0.035(3) 0.003(2) -0.003(2) -0.006(2)
C18 0.019(2) 0.020(2) 0.024(2) -0.0004(18) -0.0079(19) 0.0027(18)
C19 0.023(2) 0.017(2) 0.020(2) -0.0046(17) -0.0071(19) 0.0021(17)
C20 0.022(2) 0.019(2) 0.019(2) -0.0053(18) -0.0082(19) 0.0009(18)
C21 0.068(4) 0.024(3) 0.031(3) 0.006(2) -0.010(3) -0.001(3)
C22 0.042(3) 0.040(3) 0.031(3) -0.006(2) 0.006(3) -0.007(3)
C23 0.039(3) 0.031(3) 0.038(3) 0.000(2) -0.008(3) -0.010(2)
C24 0.023(3) 0.052(4) 0.040(3) 0.009(3) 0.004(2) 0.000(2)
C25 0.036(3) 0.033(3) 0.039(3) 0.006(2) -0.006(3) -0.001(2)
C26 0.039(3) 0.034(3) 0.047(4) -0.008(3) -0.001(3) -0.009(3)
O1 0.044(2) 0.042(2) 0.032(2) 0.0156(19) -0.0041(19) -0.0032(19)
O2 0.032(2) 0.052(3) 0.055(3) 0.003(2) -0.019(2) -0.0165(19)
O3 0.051(3) 0.027(2) 0.032(2) 0.0063(16) -0.0144(19) 0.0026(17)
O4 0.051(3) 0.043(2) 0.047(3) 0.001(2) -0.016(2) -0.027(2)
O5 0.0288(18) 0.0222(17) 0.0192(17) 0.0006(13) -0.0007(14) 0.0008(14)
O6 0.036(2) 0.0207(17) 0.0217(18) 0.0014(14) -0.0046(15) -0.0004(15)
O7 0.0208(17) 0.0261(18) 0.0237(18) -0.0051(14) -0.0018(14) -0.0047(13)
O8 0.0238(17) 0.0216(17) 0.0316(19) -0.0058(15) -0.0016(15) -0.0037(14)
O9 0.054(3) 0.032(2) 0.036(2) -0.0152(18) -0.004(2) -0.0008(19)
O10 0.042(3) 0.052(3) 0.052(3) 0.004(2) -0.017(2) 0.017(2)
O11 0.086(4) 0.039(2) 0.030(2) -0.0107(19) -0.002(2) 0.002(2)
O12 0.027(2) 0.055(3) 0.073(3) 0.015(2) -0.015(2) 0.001(2)
O13 0.038(2) 0.0180(17) 0.0200(17) -0.0032(13) -0.0028(15) -0.0043(14)
O14 0.038(2) 0.0252(19) 0.028(2) -0.0081(15) 0.0076(16) -0.0073(16)
O15 0.0231(17) 0.0207(17) 0.0288(19) 0.0064(14) -0.0031(14) -0.0006(13)
O16 0.0202(17) 0.0249(18) 0.039(2) 0.0077(16) -0.0022(15) 0.0012(14)

loop_
_atom_type_symbol
_atom_type_description
_atom_type_scat_dispersion_real
_atom_type_scat_dispersion_imag
_atom_type_scat_source
C C 0.0033 0.0016 'International Tables Vol C Tables 4.2.6.8 and 6.1.1.4'
H H 0.0000 0.0000 'International Tables Vol C Tables 4.2.6.8 and 6.1.1.4'
O O 0.0106 0.0060 'International Tables Vol C Tables 4.2.6.8 and 6.1.1.4'
P P 0.1023 0.0942 'International Tables Vol C Tables 4.2.6.8 and 6.1.1.4'
Ru Ru -1.2594 0.8363 'International Tables Vol C Tables 4.2.6.8 and 6.1.1.4'

loop_
_geom_angle_atom_site_label_1
_geom_angle_atom_site_label_2
_geom_angle_atom_site_label_3
_geom_angle
_geom_angle_site_symmetry_3
C2 Ru1 C1 88.4(2) .
C2 Ru1 O5 94.65(19) .
C1 Ru1 O5 174.94(18) .
C2 Ru1 O7 176.46(19) .
C1 Ru1 O7 93.90(18) .
O5 Ru1 O7 82.89(14) .
C2 Ru1 P1 91.09(17) .
C1 Ru1 P1 96.50(17) .
O5 Ru1 P1 87.51(10) .
O7 Ru1 P1 91.33(10) .
C2 Ru1 Ru2 92.90(17) .
C1 Ru1 Ru2 92.38(16) .
O5 Ru1 Ru2 83.42(9) .
O7 Ru1 Ru2 84.32(9) .
P1 Ru1 Ru2 170.36(4) .
C3 Ru2 C4 86.5(2) .
C3 Ru2 O8 92.70(18) .
C4 Ru2 O8 177.9(2) .
C3 Ru2 O6 175.22(18) .
C4 Ru2 O6 98.22(19) .
O8 Ru2 O6 82.60(14) .
C3 Ru2 P2 95.05(16) .
C4 Ru2 P2 94.00(18) .
O8 Ru2 P2 87.96(10) .
O6 Ru2 P2 85.69(10) .
C3 Ru2 Ru1 95.44(15) .
C4 Ru2 Ru1 95.81(18) .
O8 Ru2 Ru1 82.37(9) .
O6 Ru2 Ru1 83.11(10) .
P2 Ru2 Ru1 166.05(4) .
C14 Ru3 C15 87.1(2) .
C14 Ru3 O13 176.84(19) .
C15 Ru3 O13 95.89(19) .
C14 Ru3 O15 95.09(19) .
C15 Ru3 O15 176.92(19) .
O13 Ru3 O15 81.87(14) .
C14 Ru3 P3 92.54(17) .
C15 Ru3 P3 96.50(17) .
O13 Ru3 P3 88.07(10) .
O15 Ru3 P3 85.56(10) .
C14 Ru3 Ru4 95.79(17) .
C15 Ru3 Ru4 93.86(17) .
O13 Ru3 Ru4 83.08(9) .
O15 Ru3 Ru4 83.79(9) .
P3 Ru3 Ru4 167.01(4) .
C16 Ru4 C17 87.1(3) .
C16 Ru4 O14 176.0(2) .
C17 Ru4 O14 94.8(2) .
C16 Ru4 O16 95.3(2) .
C17 Ru4 O16 177.1(2) .
O14 Ru4 O16 82.69(15) .
C16 Ru4 P4 94.64(17) .
C17 Ru4 P4 95.36(17) .
O14 Ru4 P4 88.73(10) .
O16 Ru4 P4 86.02(10) .
C16 Ru4 Ru3 92.39(17) .
C17 Ru4 Ru3 95.13(17) .
O14 Ru4 Ru3 83.91(10) .
O16 Ru4 Ru3 83.22(10) .
P4 Ru4 Ru3 167.65(4) .
C9 P1 C10 104.9(3) .
C9 P1 C8 102.8(4) .
C10 P1 C8 102.7(3) .
C9 P1 Ru1 119.1(2) .
C10 P1 Ru1 112.0(2) .
C8 P1 Ru1 113.6(2) .
C13 P2 C11 104.2(4) .
C13 P2 C12 104.6(3) .
C11 P2 C12 102.6(4) .
C13 P2 Ru2 114.4(2) .
C11 P2 Ru2 115.6(2) .
C12 P2 Ru2 114.1(2) .
C22 P3 C21 102.2(3) .
C22 P3 C23 104.9(3) .
C21 P3 C23 104.4(3) .
C22 P3 Ru3 115.8(2) .
C21 P3 Ru3 115.8(2) .
C23 P3 Ru3 112.4(2) .
C24 P4 C26 102.6(3) .
C24 P4 C25 101.9(3) .
C26 P4 C25 105.7(3) .
C24 P4 Ru4 116.6(2) .
C26 P4 Ru4 114.9(2) .
C25 P4 Ru4 113.6(2) .
O1 C1 Ru1 179.2(5) .
O2 C2 Ru1 177.5(5) .
O3 C3 Ru2 178.9(5) .
O4 C4 Ru2 175.1(5) .
O6 C5 O5 126.7(4) .
O6 C5 C6 116.5(4) .
O5 C5 C6 116.8(4) .
C5 C6 C7 109.3(4) 2_666
O7 C7 O8 126.2(4) .
O7 C7 C6 118.2(4) 2_666
O8 C7 C6 115.6(4) 2_666
O9 C14 Ru3 176.9(5) .
O10 C15 Ru3 176.5(5) .
O11 C16 Ru4 178.6(6) .
O12 C17 Ru4 178.4(6) .
O13 C18 O14 126.1(4) .
O13 C18 C19 116.9(4) .
O14 C18 C19 117.0(4) .
C18 C19 C20 110.3(4) 2_657
O15 C20 O16 125.9(4) .
O15 C20 C19 117.2(4) 2_657
O16 C20 C19 116.9(4) 2_657
C5 O5 Ru1 122.4(3) .
C5 O6 Ru2 122.5(3) .
C7 O7 Ru1 121.0(3) .
C7 O8 Ru2 124.8(3) .
C18 O13 Ru3 124.1(3) .
C18 O14 Ru4 122.4(3) .
C20 O15 Ru3 123.1(3) .
C20 O16 Ru4 123.5(3) .

loop_
_geom_bond_atom_site_label_1
_geom_bond_atom_site_label_2
_geom_bond_distance
_geom_bond_site_symmetry_2
Ru1 C2 1.838(6) .
Ru1 C1 1.839(5) .
Ru1 O5 2.141(3) .
Ru1 O7 2.151(3) .
Ru1 P1 2.3846(13) .
Ru1 Ru2 2.7235(5) .
Ru2 C3 1.839(5) .
Ru2 C4 1.852(6) .
Ru2 O8 2.124(3) .
Ru2 O6 2.130(3) .
Ru2 P2 2.3772(14) .
Ru3 C14 1.846(5) .
Ru3 C15 1.848(5) .
Ru3 O13 2.126(3) .
Ru3 O15 2.141(3) .
Ru3 P3 2.3752(14) .
Ru3 Ru4 2.7240(5) .
Ru4 C16 1.839(6) .
Ru4 C17 1.841(6) .
Ru4 O14 2.135(4) .
Ru4 O16 2.137(3) .
Ru4 P4 2.3793(14) .
P1 C9 1.807(7) .
P1 C10 1.816(6) .
P1 C8 1.816(6) .
P2 C13 1.792(6) .
P2 C11 1.805(6) .
P2 C12 1.811(6) .
P3 C22 1.810(6) .
P3 C21 1.815(6) .
P3 C23 1.822(6) .
P4 C24 1.810(6) .
P4 C26 1.818(6) .
P4 C25 1.822(6) .
C1 O1 1.154(7) .
C2 O2 1.154(7) .
C3 O3 1.154(6) .
C4 O4 1.149(7) .
C5 O6 1.252(6) .
C5 O5 1.252(6) .
C5 C6 1.533(6) .
C6 C7 1.534(6) 2_666
C7 O7 1.252(6) .
C7 O8 1.264(6) .
C7 C6 1.534(6) 2_666
C14 O9 1.151(7) .
C15 O10 1.150(7) .
C16 O11 1.151(7) .
C17 O12 1.149(7) .
C18 O13 1.254(6) .
C18 O14 1.261(6) .
C18 C19 1.522(6) .
C19 C20 1.526(6) 2_657
C20 O15 1.249(6) .
C20 O16 1.267(6) .
C20 C19 1.526(6) 2_657
